data_7052354
loop_
_publ_author_name
'Edwin C. Constable'
'H.-J. G\"untherodt'
'Catherine E. Housecroft'
'Leo Merz'
'Markus Neuburger'
'Silvia Schaffner'
'Yaqiu Tao'

_publ_section_title
;
 An evaluation of the relationship between two- and three-dimensional
 packing in self-organised monolayers and bulk crystals of amphiphilic
 2,2&#x2032;:6&#x2032;,2&#x2033;-terpyridines
;
_journal_issue 10
_journal_name_full 'New Journal of Chemistry'
_journal_page_first 1470
_journal_paper_doi 10.1039/b608136c
_journal_volume 30
_journal_year 2006
_chemical_formula_moiety 'C29 H31 N3 O1'
_chemical_formula_sum 'C29 H31 N3 O'
_chemical_formula_weight 437.58
_space_group_IT_number 2
_symmetry_cell_setting triclinic
_symmetry_space_group_name_Hall '-P 1'
_symmetry_space_group_name_H-M 'P -1'
_atom_sites_solution_hydrogens geom
_atom_sites_solution_primary direct
_audit_creation_date 05-02-28
_audit_creation_method CRYSTALS_ver_12.24
_cell_angle_alpha 83.808(3)
_cell_angle_beta 86.289(3)
_cell_angle_gamma 72.097(2)
_cell_formula_units_Z 2
_cell_length_a 6.4461(3)
_cell_length_b 10.3457(5)
_cell_length_c 18.8455(8)
_cell_measurement_reflns_used 5382
_cell_measurement_temperature 173
_cell_measurement_theta_max 27
_cell_measurement_theta_min 1
_cell_volume 1188.30(10)
_computing_cell_refinement 'Denzo/Scalepack (Otwinowski & Minor, 1996)'
_computing_data_collection 'COLLECT (Nonius BV, 1997)'
_computing_data_reduction 'Denzo/Scalepack (Otwinowski & Minor, 1996)'
_computing_molecular_graphics 'CAMERON (Watkin et al 1996)'
_computing_publication_material 'CRYSTALS (Betteridge et al 2003)'
_computing_structure_refinement 'CRYSTALS (Betteridge et al 2003)'
_computing_structure_solution 'SIR92 (Altomare et al, 1994)'
_diffrn_ambient_temperature 173
_diffrn_measured_fraction_theta_full 0.996
_diffrn_measured_fraction_theta_max 0.996
_diffrn_measurement_device_type 'Nonius Kappa CCD'
_diffrn_measurement_method '\f & \w scans'
_diffrn_radiation_monochromator graphite
_diffrn_radiation_type 'Mo K\a'
_diffrn_radiation_wavelength 0.71073
_diffrn_reflns_av_R_equivalents 0.025
_diffrn_reflns_limit_h_max 8
_diffrn_reflns_limit_h_min -8
_diffrn_reflns_limit_k_max 13
_diffrn_reflns_limit_k_min -13
_diffrn_reflns_limit_l_max 24
_diffrn_reflns_limit_l_min -24
_diffrn_reflns_number 10656
_diffrn_reflns_theta_full 27.551
_diffrn_reflns_theta_max 27.551
_diffrn_reflns_theta_min 2.078
_diffrn_standards_number 0
_exptl_absorpt_coefficient_mu 0.075
_exptl_absorpt_correction_T_max 0.99
_exptl_absorpt_correction_T_min 0.99
_exptl_absorpt_correction_type multi-scan
_exptl_absorpt_process_details 'Denzo/Scalepack (Otwinowski & Minor, 1996)'
_exptl_crystal_colour colorless
_exptl_crystal_density_diffrn 1.223
_exptl_crystal_description plate
_exptl_crystal_F_000 468
_exptl_crystal_size_max 0.28
_exptl_crystal_size_mid 0.20
_exptl_crystal_size_min 0.09
_refine_diff_density_max 0.29
_refine_diff_density_min -0.33
_refine_ls_extinction_method None
_refine_ls_goodness_of_fit_ref 1.1280
_refine_ls_hydrogen_treatment noref
_refine_ls_matrix_type full
_refine_ls_number_parameters 298
_refine_ls_number_reflns 3247
_refine_ls_number_restraints 0
_refine_ls_R_factor_all 0.0725
_refine_ls_R_factor_gt 0.0438
_refine_ls_shift/su_max 0.000398
_refine_ls_structure_factor_coef F
_refine_ls_weighting_details
;
Method, part 1, Chebychev polynomial, (Watkin, 1994, Prince, 1982)
[weight] = 1.0/[A~0~*T~0~(x)+A~1~*T~1~(x) ... +A~n-1~]*T~n-1~(x)]
where A~i~ are the Chebychev coefficients listed below and x= Fcalc/Fmax
Method = Robust Weighting (Prince, 1982)
W = [weight] * [1-(deltaF/6*sigmaF)^2^]^2^
A~i~ are:
0.644 0.580 0.240
;
_refine_ls_weighting_scheme calc
_refine_ls_wR_factor_all 0.0965
_refine_ls_wR_factor_gt 0.0529
_refine_ls_wR_factor_ref 0.0529
_reflns_limit_h_max 8
_reflns_limit_h_min -8
_reflns_limit_k_max 13
_reflns_limit_k_min -13
_reflns_limit_l_max 24
_reflns_limit_l_min 0
_reflns_number_gt 3247
_reflns_number_total 5475
_reflns_threshold_expression I>3.00u(I)
_oxford_diffrn_Wilson_B_factor 0.00
_oxford_diffrn_Wilson_scale 0.00
_oxford_refine_ls_scale 0.8790(18)
_oxford_structure_analysis_title '2280943 yTao_C8_oph_tpy_173k'
_cod_data_source_file b608136c.txt
_cod_data_source_block CRYSTALS_cif
_cod_depositor_comments
;
The following automatic conversions were performed:
'_symmetry_cell_setting' value 'Triclinic' changed to 'triclinic'
according to '/home/saulius/struct/CIF-dictionaries/cif_core.dic'
dictionary named 'cif_core.dic' version 2.4.1 from 2010-06-29.

Automatic conversion script
Id: cif_fix_enum 1527 2010-12-29 10:47:43Z saulius 
;
_cod_original_sg_symbol_H-M 'P -1 '
_cod_original_formula_sum 'C29 H31 N3 O1'
_cod_database_code 7052354

loop_
_symmetry_equiv_pos_as_xyz
x,y,z
-x,-y,-z

loop_
_atom_site_label
_atom_site_type_symbol
_atom_site_fract_x
_atom_site_fract_y
_atom_site_fract_z
_atom_site_U_iso_or_equiv
_atom_site_occupancy
_atom_site_adp_type
_atom_site_refinement_flags_posn
_atom_site_refinement_flags_adp
_atom_site_refinement_flags_occupancy
_atom_site_disorder_assembly
_atom_site_disorder_group
_atom_site_attached_hydrogens
O1 O 0.19697(17) 0.24793(11) 0.30759(6) 0.0418 1.0000 Uani . . . . . .
N1 N 1.2382(2) 0.32772(14) 0.01295(7) 0.0430 1.0000 Uani . . . . . .
N2 N 1.4679(2) 0.00577(13) 0.11545(7) 0.0342 1.0000 Uani . . . . . .
N3 N 1.4999(2) -0.29794(14) 0.23225(7) 0.0405 1.0000 Uani . . . . . .
C1 C 1.3012(3) 0.41261(18) -0.03626(9) 0.0467 1.0000 Uani . . . . . .
C2 C 1.5143(3) 0.39102(19) -0.06107(9) 0.0475 1.0000 Uani . . . . . .
C3 C 1.6716(3) 0.27636(19) -0.03418(9) 0.0466 1.0000 Uani . . . . . .
C4 C 1.6099(3) 0.18567(18) 0.01612(8) 0.0421 1.0000 Uani . . . . . .
C5 C 1.3922(2) 0.21522(16) 0.03857(8) 0.0353 1.0000 Uani . . . . . .
C6 C 1.3187(2) 0.12386(15) 0.09433(8) 0.0328 1.0000 Uani . . . . . .
C7 C 1.1068(2) 0.16380(16) 0.12315(8) 0.0351 1.0000 Uani . . . . . .
C8 C 1.0403(2) 0.08009(15) 0.17718(8) 0.0319 1.0000 Uani . . . . . .
C9 C 1.1955(2) -0.04371(15) 0.19793(8) 0.0340 1.0000 Uani . . . . . .
C10 C 1.4039(2) -0.07665(15) 0.16645(8) 0.0323 1.0000 Uani . . . . . .
C11 C 1.5710(2) -0.20679(16) 0.18928(8) 0.0343 1.0000 Uani . . . . . .
C12 C 1.7898(3) -0.23163(17) 0.16786(9) 0.0416 1.0000 Uani . . . . . .
C13 C 1.9380(3) -0.35502(18) 0.19035(10) 0.0479 1.0000 Uani . . . . . .
C14 C 1.8655(3) -0.45107(18) 0.23256(9) 0.0468 1.0000 Uani . . . . . .
C15 C 1.6461(3) -0.41703(17) 0.25266(9) 0.0449 1.0000 Uani . . . . . .
C16 C 0.8199(2) 0.12192(15) 0.21173(7) 0.0309 1.0000 Uani . . . . . .
C17 C 0.6687(2) 0.24838(16) 0.19317(8) 0.0380 1.0000 Uani . . . . . .
C18 C 0.4639(3) 0.28692(17) 0.22577(9) 0.0404 1.0000 Uani . . . . . .
C19 C 0.4030(2) 0.19959(15) 0.27866(8) 0.0343 1.0000 Uani . . . . . .
C20 C 0.5496(2) 0.07418(15) 0.29858(8) 0.0346 1.0000 Uani . . . . . .
C21 C 0.7547(2) 0.03673(15) 0.26517(8) 0.0350 1.0000 Uani . . . . . .
C22 C 0.1222(2) 0.16614(16) 0.36354(8) 0.0366 1.0000 Uani . . . . . .
C23 C -0.1062(2) 0.25062(17) 0.38433(8) 0.0375 1.0000 Uani . . . . . .
C24 C -0.2099(3) 0.18554(17) 0.44740(8) 0.0389 1.0000 Uani . . . . . .
C25 C -0.4371(3) 0.27770(17) 0.46576(8) 0.0393 1.0000 Uani . . . . . .
C26 C -0.5521(3) 0.22424(17) 0.53015(8) 0.0404 1.0000 Uani . . . . . .
C27 C -0.7768(3) 0.32296(17) 0.54634(8) 0.0415 1.0000 Uani . . . . . .
C28 C -0.9006(3) 0.27187(18) 0.60923(8) 0.0421 1.0000 Uani . . . . . .
C29 C -1.1260(3) 0.3708(2) 0.62262(10) 0.0515 1.0000 Uani . . . . . .
H11 H 1.1895 0.4963 -0.0540 0.0487 1.0000 Uiso R . . . . .
H21 H 1.5490 0.4560 -0.0987 0.0519 1.0000 Uiso R . . . . .
H31 H 1.8267 0.2587 -0.0487 0.0521 1.0000 Uiso R . . . . .
H41 H 1.7194 0.1008 0.0360 0.0438 1.0000 Uiso R . . . . .
H71 H 1.0028 0.2513 0.1046 0.0361 1.0000 Uiso R . . . . .
H91 H 1.1555 -0.1079 0.2335 0.0347 1.0000 Uiso R . . . . .
H121 H 1.8343 -0.1637 0.1352 0.0429 1.0000 Uiso R . . . . .
H131 H 2.0954 -0.3721 0.1798 0.0489 1.0000 Uiso R . . . . .
H141 H 1.9665 -0.5395 0.2489 0.0459 1.0000 Uiso R . . . . .
H151 H 1.5987 -0.4816 0.2875 0.0460 1.0000 Uiso R . . . . .
H171 H 0.7054 0.3109 0.1543 0.0389 1.0000 Uiso R . . . . .
H181 H 0.3560 0.3747 0.2091 0.0402 1.0000 Uiso R . . . . .
H201 H 0.5122 0.0121 0.3373 0.0347 1.0000 Uiso R . . . . .
H211 H 0.8589 -0.0504 0.2813 0.0348 1.0000 Uiso R . . . . .
H221 H 0.2201 0.1456 0.4055 0.0386 1.0000 Uiso R . . . . .
H222 H 0.1198 0.0800 0.3456 0.0393 1.0000 Uiso R . . . . .
H231 H -0.0997 0.3395 0.3965 0.0402 1.0000 Uiso R . . . . .
H232 H -0.2003 0.2654 0.3423 0.0400 1.0000 Uiso R . . . . .
H241 H -0.1175 0.1720 0.4903 0.0408 1.0000 Uiso R . . . . .
H242 H -0.2185 0.0976 0.4368 0.0413 1.0000 Uiso R . . . . .
H251 H -0.4241 0.3651 0.4749 0.0421 1.0000 Uiso R . . . . .
H252 H -0.5297 0.2923 0.4233 0.0418 1.0000 Uiso R . . . . .
H261 H -0.4594 0.2087 0.5726 0.0428 1.0000 Uiso R . . . . .
H262 H -0.5699 0.1376 0.5216 0.0432 1.0000 Uiso R . . . . .
H271 H -0.8654 0.3374 0.5023 0.0439 1.0000 Uiso R . . . . .
H272 H -0.7595 0.4094 0.5558 0.0445 1.0000 Uiso R . . . . .
H281 H -0.8137 0.2577 0.6533 0.0460 1.0000 Uiso R . . . . .
H282 H -0.9170 0.1841 0.5988 0.0463 1.0000 Uiso R . . . . .
H291 H -1.2178 0.3865 0.5800 0.0560 1.0000 Uiso R . . . . .
H292 H -1.1191 0.4609 0.6323 0.0562 1.0000 Uiso R . . . . .
H293 H -1.2074 0.3398 0.6629 0.0562 1.0000 Uiso R . . . . .

loop_
_atom_site_aniso_label
_atom_site_aniso_U_11
_atom_site_aniso_U_22
_atom_site_aniso_U_33
_atom_site_aniso_U_23
_atom_site_aniso_U_13
_atom_site_aniso_U_12
O1 0.0293(6) 0.0431(6) 0.0449(6) 0.0077(5) 0.0085(5) -0.0049(5)
N1 0.0384(8) 0.0440(8) 0.0434(7) 0.0074(6) 0.0019(6) -0.0122(6)
N2 0.0287(6) 0.0372(7) 0.0356(6) -0.0012(5) 0.0026(5) -0.0096(5)
N3 0.0330(7) 0.0368(7) 0.0477(7) 0.0049(6) 0.0036(6) -0.0084(6)
C1 0.0496(10) 0.0427(9) 0.0439(9) 0.0086(7) -0.0002(7) -0.0127(8)
C2 0.0533(11) 0.0514(10) 0.0387(9) 0.0040(7) 0.0077(7) -0.0218(9)
C3 0.0412(9) 0.0541(10) 0.0426(9) 0.0011(8) 0.0117(7) -0.0162(8)
C4 0.0358(8) 0.0484(10) 0.0389(8) 0.0024(7) 0.0051(6) -0.0115(7)
C5 0.0338(8) 0.0389(8) 0.0323(7) -0.0006(6) 0.0025(6) -0.0115(7)
C6 0.0296(7) 0.0354(8) 0.0327(7) 0.0004(6) 0.0006(6) -0.0102(6)
C7 0.0302(8) 0.0360(8) 0.0364(8) 0.0037(6) 0.0003(6) -0.0085(6)
C8 0.0268(7) 0.0350(8) 0.0337(7) -0.0011(6) -0.0005(6) -0.0098(6)
C9 0.0306(8) 0.0357(8) 0.0354(8) 0.0013(6) 0.0018(6) -0.0116(6)
C10 0.0281(7) 0.0325(8) 0.0356(7) -0.0016(6) 0.0012(6) -0.0093(6)
C11 0.0294(7) 0.0358(8) 0.0361(8) -0.0022(6) 0.0035(6) -0.0089(6)
C12 0.0336(8) 0.0395(9) 0.0464(9) 0.0028(7) 0.0069(7) -0.0072(7)
C13 0.0309(8) 0.0485(10) 0.0547(10) 0.0032(8) 0.0062(7) -0.0020(7)
C14 0.0377(9) 0.0386(9) 0.0531(10) 0.0063(7) 0.0029(7) 0.0000(7)
C15 0.0393(9) 0.0366(9) 0.0523(10) 0.0067(7) 0.0041(7) -0.0068(7)
C16 0.0250(7) 0.0341(8) 0.0323(7) -0.0004(6) 0.0003(5) -0.0082(6)
C17 0.0321(8) 0.0375(8) 0.0396(8) 0.0071(6) 0.0035(6) -0.0083(6)
C18 0.0312(8) 0.0374(8) 0.0446(9) 0.0079(7) 0.0034(6) -0.0033(6)
C19 0.0255(7) 0.0394(8) 0.0355(7) -0.0015(6) 0.0028(6) -0.0076(6)
C20 0.0309(8) 0.0356(8) 0.0353(7) 0.0039(6) 0.0034(6) -0.0105(6)
C21 0.0280(7) 0.0344(8) 0.0387(8) 0.0035(6) 0.0009(6) -0.0064(6)
C22 0.0315(8) 0.0426(9) 0.0344(7) 0.0009(6) 0.0044(6) -0.0119(7)
C23 0.0304(8) 0.0447(9) 0.0364(8) -0.0017(7) 0.0049(6) -0.0116(7)
C24 0.0335(8) 0.0437(9) 0.0374(8) -0.0003(7) 0.0045(6) -0.0110(7)
C25 0.0356(8) 0.0442(9) 0.0368(8) -0.0008(7) 0.0056(6) -0.0122(7)
C26 0.0368(9) 0.0457(9) 0.0375(8) 0.0008(7) 0.0063(6) -0.0137(7)
C27 0.0397(9) 0.0441(9) 0.0377(8) 0.0003(7) 0.0083(7) -0.0118(7)
C28 0.0378(9) 0.0492(10) 0.0382(8) 0.0004(7) 0.0073(7) -0.0149(7)
C29 0.0405(9) 0.0630(12) 0.0475(9) -0.0014(8) 0.0113(7) -0.0143(8)

loop_
_atom_type_symbol
_atom_type_scat_dispersion_real
_atom_type_scat_dispersion_imag
_atom_type_scat_Cromer_Mann_a1
_atom_type_scat_Cromer_Mann_b1
_atom_type_scat_Cromer_Mann_a2
_atom_type_scat_Cromer_Mann_b2
_atom_type_scat_Cromer_Mann_a3
_atom_type_scat_Cromer_Mann_b3
_atom_type_scat_Cromer_Mann_a4
_atom_type_scat_Cromer_Mann_b4
_atom_type_scat_Cromer_Mann_c
_atom_type_scat_source
C 0.0033 0.0016 2.3100 20.8439 1.0200 10.2075 1.5886 0.5687 0.8650 51.6512 0.2156 'International Tables Vol C 4.2.6.8 and 6.1.1.4'
H 0.0000 0.0000 0.4930 10.5109 0.3229 26.1257 0.1402 3.1424 0.0408 57.7998 0.0030 'International Tables Vol C 4.2.6.8 and 6.1.1.4'
N 0.0061 0.0033 12.2126 0.0057 3.1322 9.8933 2.0125 28.9975 1.1663 0.5826 -11.5290 'International Tables Vol C 4.2.6.8 and 6.1.1.4'
O 0.0106 0.0060 3.0485 13.2771 2.2868 5.7011 1.5463 0.3239 0.8670 32.9089 0.2508 'International Tables Vol C 4.2.6.8 and 6.1.1.4'

loop_
_geom_angle_atom_site_label_1
_geom_angle_site_symmetry_1
_geom_angle_atom_site_label_2
_geom_angle_site_symmetry_2
_geom_angle_atom_site_label_3
_geom_angle_site_symmetry_3
_geom_angle
_geom_angle_publ_flag
C19 . O1 . C22 . 119.45(12) yes
C1 . N1 . C5 . 117.44(14) yes
C6 . N2 . C10 . 116.92(12) yes
C11 . N3 . C15 . 117.64(13) yes
N1 . C1 . C2 . 123.58(16) yes
N1 . C1 . H11 . 117.504 no
C2 . C1 . H11 . 118.878 no
C1 . C2 . C3 . 118.74(15) yes
C1 . C2 . H21 . 119.493 no
C3 . C2 . H21 . 121.731 no
C2 . C3 . C4 . 118.81(15) yes
C2 . C3 . H31 . 121.592 no
C4 . C3 . H31 . 119.570 no
C3 . C4 . C5 . 118.88(15) yes
C3 . C4 . H41 . 120.845 no
C5 . C4 . H41 . 120.274 no
C4 . C5 . N1 . 122.54(14) yes
C4 . C5 . C6 . 121.04(14) yes
N1 . C5 . C6 . 116.41(13) yes
C5 . C6 . N2 . 116.47(13) yes
C5 . C6 . C7 . 120.30(13) yes
N2 . C6 . C7 . 123.21(13) yes
C6 . C7 . C8 . 120.25(14) yes
C6 . C7 . H71 . 119.547 no
C8 . C7 . H71 . 120.196 no
C7 . C8 . C9 . 116.12(13) yes
C7 . C8 . C16 . 121.91(13) yes
C9 . C8 . C16 . 121.95(13) yes
C8 . C9 . C10 . 120.26(13) yes
C8 . C9 . H91 . 119.521 no
C10 . C9 . H91 . 120.196 no
C9 . C10 . N2 . 123.22(14) yes
C9 . C10 . C11 . 120.54(13) yes
N2 . C10 . C11 . 116.23(12) yes
C10 . C11 . N3 . 116.32(13) yes
C10 . C11 . C12 . 121.48(13) yes
N3 . C11 . C12 . 122.19(14) yes
C11 . C12 . C13 . 118.97(15) yes
C11 . C12 . H121 . 119.663 no
C13 . C12 . H121 . 121.283 no
C12 . C13 . C14 . 119.29(15) yes
C12 . C13 . H131 . 120.748 no
C14 . C13 . H131 . 119.778 no
C13 . C14 . C15 . 118.02(15) yes
C13 . C14 . H141 . 121.032 no
C15 . C14 . H141 . 120.933 no
C14 . C15 . N3 . 123.84(15) yes
C14 . C15 . H151 . 117.562 no
N3 . C15 . H151 . 118.364 no
C8 . C16 . C17 . 121.81(13) yes
C8 . C16 . C21 . 121.35(13) yes
C17 . C16 . C21 . 116.84(13) yes
C16 . C17 . C18 . 121.51(14) yes
C16 . C17 . H171 . 119.813 no
C18 . C17 . H171 . 118.621 no
C17 . C18 . C19 . 120.37(14) yes
C17 . C18 . H181 . 119.697 no
C19 . C18 . H181 . 119.798 no
C18 . C19 . O1 . 115.62(13) yes
C18 . C19 . C20 . 119.49(13) yes
O1 . C19 . C20 . 124.89(13) yes
C19 . C20 . C21 . 119.46(13) yes
C19 . C20 . H201 . 120.931 no
C21 . C20 . H201 . 119.579 no
C16 . C21 . C20 . 122.32(14) yes
C16 . C21 . H211 . 119.043 no
C20 . C21 . H211 . 118.572 no
O1 . C22 . C23 . 105.71(12) yes
O1 . C22 . H221 . 110.238 no
C23 . C22 . H221 . 110.479 no
O1 . C22 . H222 . 109.723 no
C23 . C22 . H222 . 110.571 no
H221 . C22 . H222 . 110.042 no
C22 . C23 . C24 . 114.07(13) yes
C22 . C23 . H231 . 108.260 no
C24 . C23 . H231 . 108.542 no
C22 . C23 . H232 . 108.352 no
C24 . C23 . H232 . 108.411 no
H231 . C23 . H232 . 109.119 no
C23 . C24 . C25 . 110.85(13) yes
C23 . C24 . H241 . 108.945 no
C25 . C24 . H241 . 107.947 no
C23 . C24 . H242 . 110.324 no
C25 . C24 . H242 . 109.678 no
H241 . C24 . H242 . 109.036 no
C24 . C25 . C26 . 115.06(13) yes
C24 . C25 . H251 . 107.894 no
C26 . C25 . H251 . 108.474 no
C24 . C25 . H252 . 108.538 no
C26 . C25 . H252 . 108.648 no
H251 . C25 . H252 . 108.026 no
C25 . C26 . C27 . 112.21(13) yes
C25 . C26 . H261 . 108.850 no
C27 . C26 . H261 . 109.420 no
C25 . C26 . H262 . 109.789 no
C27 . C26 . H262 . 108.510 no
H261 . C26 . H262 . 107.968 no
C26 . C27 . C28 . 114.04(13) yes
C26 . C27 . H271 . 107.396 no
C28 . C27 . H271 . 108.373 no
C26 . C27 . H272 . 108.787 no
C28 . C27 . H272 . 109.115 no
H271 . C27 . H272 . 109.029 no
C27 . C28 . C29 . 112.70(14) yes
C27 . C28 . H281 . 108.834 no
C29 . C28 . H281 . 108.874 no
C27 . C28 . H282 . 108.157 no
C29 . C28 . H282 . 108.713 no
H281 . C28 . H282 . 109.528 no
C28 . C29 . H291 . 111.072 no
C28 . C29 . H292 . 112.021 no
H291 . C29 . H292 . 106.268 no
C28 . C29 . H293 . 113.782 no
H291 . C29 . H293 . 106.702 no
H292 . C29 . H293 . 106.537 no

loop_
_geom_bond_atom_site_label_1
_geom_bond_site_symmetry_1
_geom_bond_atom_site_label_2
_geom_bond_site_symmetry_2
_geom_bond_distance
_geom_bond_publ_flag
O1 . C19 . 1.3670(17) yes
O1 . C22 . 1.4326(17) yes
N1 . C1 . 1.338(2) yes
N1 . C5 . 1.343(2) yes
N2 . C6 . 1.3409(19) yes
N2 . C10 . 1.3449(18) yes
N3 . C11 . 1.3445(19) yes
N3 . C15 . 1.336(2) yes
C1 . C2 . 1.380(2) yes
C1 . H11 . 0.983 no
C2 . C3 . 1.375(3) yes
C2 . H21 . 0.988 no
C3 . C4 . 1.388(2) yes
C3 . H31 . 0.985 no
C4 . C5 . 1.389(2) yes
C4 . H41 . 0.996 no
C5 . C6 . 1.489(2) yes
C6 . C7 . 1.392(2) yes
C7 . C8 . 1.397(2) yes
C7 . H71 . 0.990 no
C8 . C9 . 1.396(2) yes
C8 . C16 . 1.4806(19) yes
C9 . C10 . 1.390(2) yes
C9 . H91 . 0.972 no
C10 . C11 . 1.484(2) yes
C11 . C12 . 1.394(2) yes
C12 . C13 . 1.381(2) yes
C12 . H121 . 0.981 no
C13 . C14 . 1.380(2) yes
C13 . H131 . 0.986 no
C14 . C15 . 1.386(2) yes
C14 . H141 . 0.977 no
C15 . H151 . 0.988 no
C16 . C17 . 1.395(2) yes
C16 . C21 . 1.396(2) yes
C17 . C18 . 1.380(2) yes
C17 . H171 . 0.990 no
C18 . C19 . 1.392(2) yes
C18 . H181 . 0.993 no
C19 . C20 . 1.380(2) yes
C20 . C21 . 1.387(2) yes
C20 . H201 . 0.988 no
C21 . H211 . 0.975 no
C22 . C23 . 1.514(2) yes
C22 . H221 . 1.006 no
C22 . H222 . 0.991 no
C23 . C24 . 1.521(2) yes
C23 . H231 . 0.986 no
C23 . H232 . 0.999 no
C24 . C25 . 1.524(2) yes
C24 . H241 . 1.008 no
C24 . H242 . 0.971 no
C25 . C26 . 1.523(2) yes
C25 . H251 . 0.968 no
C25 . H252 . 1.000 no
C26 . C27 . 1.528(2) yes
C26 . H261 . 0.998 no
C26 . H262 . 0.969 no
C27 . C28 . 1.524(2) yes
C27 . H271 . 1.009 no
C27 . H272 . 0.971 no
C28 . C29 . 1.522(2) yes
C28 . H281 . 1.004 no
C28 . H282 . 0.987 no
C29 . H291 . 0.998 no
C29 . H292 . 0.984 no
C29 . H293 . 0.976 no

loop_
_cod_related_entry_id
_cod_related_entry_database
_cod_related_entry_code
1 ChemSpider 21141721
